data_4125272
loop_
_publ_author_name
'Pfeifer, Lukas'
'Engle, Keary M.'
'Pidgeon, George W.'
'Sparkes, Hazel A.'
'Thompson, Amber L.'
'Brown, John M.'
'Gouverneur, V\'eronique'

_publ_section_title
;
 Hydrogen-Bonded Homoleptic Fluoride-Diarylurea Complexes: Structure,
 Reactivity, and Coordinating Power.
;
_journal_issue 40
_journal_name_full 'Journal of the American Chemical Society'
_journal_page_first 13314
_journal_paper_doi 10.1021/jacs.6b07501
_journal_volume 138
_journal_year 2016
_chemical_compound_source complexation
_chemical_formula_moiety '2(C20 H17 N O), C16 H36 N, F'
_chemical_formula_sum 'C56 H70 F N3 O2'
_chemical_formula_weight 836.19
_chemical_melting_point ?
_space_group_IT_number 14
_symmetry_cell_setting monoclinic
_symmetry_space_group_name_Hall '-P 2ybc'
_symmetry_space_group_name_H-M 'P 1 21/c 1'
_atom_sites_solution_hydrogens difmap
_atom_sites_solution_primary direct
_audit_creation_date 13-04-16
_audit_creation_method CRYSTALS_ver_14.40
_cell_angle_alpha 90
_cell_angle_beta 95.0763(9)
_cell_angle_gamma 90
_cell_formula_units_Z 4
_cell_length_a 14.2788(1)
_cell_length_b 15.3802(2)
_cell_length_c 22.0076(2)
_cell_measurement_reflns_used 14102
_cell_measurement_temperature 150
_cell_measurement_theta_max 75
_cell_measurement_theta_min 3
_cell_volume 4814.15(8)
_computing_cell_refinement 'CrysAlis, (Oxford Diffraction, 2002)'
_computing_data_collection 'SuperNova, (Oxford Diffraction, 2010)'
_computing_data_reduction 'CrysAlis, (Oxford Diffraction, 2002)'
_computing_molecular_graphics 'CAMERON (Watkin et al., 1996)'
_computing_publication_material 'CRYSTALS (Betteridge et al., 2003)'
_computing_structure_refinement 'CRYSTALS (Betteridge et al., 2003)'
_computing_structure_solution 'SIR92 (Altomare et al., 1994)'
_diffrn_ambient_temperature 150
_diffrn_measured_fraction_theta_full 0.997
_diffrn_measured_fraction_theta_max 0.986
_diffrn_measurement_device Area
_diffrn_measurement_device_type 'Oxford Diffraction SuperNova'
_diffrn_measurement_method \w
_diffrn_radiation_monochromator graphite
_diffrn_radiation_type 'Cu K\a'
_diffrn_radiation_wavelength 1.54180
_diffrn_reflns_av_R_equivalents 0.022
_diffrn_reflns_limit_h_max 16
_diffrn_reflns_limit_h_min -17
_diffrn_reflns_limit_k_max 16
_diffrn_reflns_limit_k_min -18
_diffrn_reflns_limit_l_max 25
_diffrn_reflns_limit_l_min -27
_diffrn_reflns_number 35428
_diffrn_reflns_theta_full 72.043
_diffrn_reflns_theta_max 75.045
_diffrn_reflns_theta_min 3.107
_diffrn_standards_number 0
_exptl_absorpt_coefficient_mu 0.557
_exptl_absorpt_correction_T_max 0.96
_exptl_absorpt_correction_T_min 0.87
_exptl_absorpt_correction_type multi-scan
_exptl_absorpt_process_details 'CrysAlis, (Oxford Diffraction, 2002)'
_exptl_crystal_colour clear_pale_colourless
_exptl_crystal_density_diffrn 1.154
_exptl_crystal_density_meas ?
_exptl_crystal_density_method 'not measured'
_exptl_crystal_description block
_exptl_crystal_F_000 1808
_exptl_crystal_size_max 0.14
_exptl_crystal_size_mid 0.12
_exptl_crystal_size_min 0.08
_refine_diff_density_max 0.37
_refine_diff_density_min -0.22
_refine_ls_extinction_method None
_refine_ls_goodness_of_fit_ref 0.9721
_refine_ls_hydrogen_treatment noref
_refine_ls_matrix_type full
_refine_ls_number_parameters 560
_refine_ls_number_reflns 9752
_refine_ls_number_restraints 8
_refine_ls_R_factor_all 0.0476
_refine_ls_R_factor_gt 0.0392
_refine_ls_shift/su_max 0.0007059
_refine_ls_shift/su_mean 0.0000647
_refine_ls_structure_factor_coef Fsqd
_refine_ls_weighting_details
;
 Method= Modified Sheldrick 
 w=1/[\s^2^(F^2^) + ( 0.05P)^2^ + 1.20P] 
 ,where P=(max(Fo^2^,0) + 2Fc^2^)/3 
;
_refine_ls_weighting_scheme calc
_refine_ls_wR_factor_all 0.1037
_refine_ls_wR_factor_gt 0.0970
_refine_ls_wR_factor_ref 0.1037
_reflns_limit_h_max 17
_reflns_limit_h_min -17
_reflns_limit_k_max 18
_reflns_limit_k_min 0
_reflns_limit_l_max 27
_reflns_limit_l_min 0
_reflns_number_gt 8202
_reflns_number_total 9790
_reflns_threshold_expression I>2.0\s(I)
_oxford_diffrn_Wilson_B_factor 3.28
_oxford_diffrn_Wilson_scale 0.15
_oxford_refine_ls_r_factor_ref 0.0476
_oxford_refine_ls_scale 2.506(14)
_oxford_reflns_number_all 9752
_oxford_reflns_threshold_expression_ref I>0.0\s(I)
_oxford_structure_analysis_title 058gwp12
_cod_data_source_file ja6b07501_si_002.cif
_cod_data_source_block 4
_cod_depositor_comments
;
The following automatic conversions were performed:

'_chemical_melting_point' value 'not measured' was changed to '?' -
the value is undefined or not given.

'_exptl_crystal_density_meas' value 'not measured' was changed to '?'
- the value is perceived as not measured.

Automatic conversion script
Id: cif_fix_values 4268 2015-11-12 08:31:59Z antanas 

 Adding full bibliography for 4125254--4125278.cif.
;
_cod_original_sg_symbol_H-M 'P 1 21/c 1 '
_cod_original_formula_sum 'C56 H70 F1 N3 O2'
_cod_database_code 4125272

loop_
_symmetry_equiv_pos_as_xyz
x,y,z
-x,-y,-z
-x,y+1/2,-z+1/2
x,-y+1/2,z+1/2

loop_
_atom_site_label
_atom_site_type_symbol
_atom_site_fract_x
_atom_site_fract_y
_atom_site_fract_z
_atom_site_U_iso_or_equiv
_atom_site_occupancy
_atom_site_adp_type
_atom_site_refinement_flags_posn
_atom_site_refinement_flags_occupancy
_atom_site_disorder_assembly
_atom_site_disorder_group
O1411 O 0.44911(6) 0.73842(7) 0.81592(4) 0.0458 1.0000 Uani . . . .
C2 C -0.07543(8) 0.71444(7) 0.65465(5) 0.0306 1.0000 Uani . . . .
C32 C -0.01362(8) 0.83138(8) 0.59384(5) 0.0340 1.0000 Uani . . . .
C33 C 0.05075(9) 0.88987(9) 0.62107(7) 0.0485 1.0000 Uani . . . .
C34 C 0.04040(12) 0.97842(10) 0.61015(9) 0.0633 1.0000 Uani . . . .
C35 C -0.03456(11) 1.00900(10) 0.57276(9) 0.0588 1.0000 Uani . . . .
C36 C -0.09885(10) 0.95140(10) 0.54518(8) 0.0521 1.0000 Uani . . . .
C37 C -0.08822(9) 0.86298(8) 0.55540(6) 0.0418 1.0000 Uani . . . .
C38 C -0.00860(9) 0.67838(8) 0.55180(5) 0.0348 1.0000 Uani . . . .
C39 C 0.07633(10) 0.66175(9) 0.52688(6) 0.0445 1.0000 Uani . . . .
C40 C 0.07911(12) 0.61286(11) 0.47432(7) 0.0548 1.0000 Uani . . . .
C41 C -0.00244(13) 0.57978(10) 0.44570(7) 0.0579 1.0000 Uani . . . .
C42 C -0.08730(12) 0.59570(10) 0.46940(7) 0.0517 1.0000 Uani . . . .
C43 C -0.09075(9) 0.64497(9) 0.52232(6) 0.0414 1.0000 Uani . . . .
C44 C -0.08023(8) 0.70108(7) 0.76622(5) 0.0301 1.0000 Uani . . . .
C45 C -0.02537(8) 0.72041(8) 0.82040(6) 0.0362 1.0000 Uani . . . .
C46 C -0.06379(9) 0.71783(8) 0.87583(6) 0.0394 1.0000 Uani . . . .
C47 C -0.15725(9) 0.69550(8) 0.87829(6) 0.0398 1.0000 Uani . . . .
C48 C -0.21153(8) 0.67540(8) 0.82497(6) 0.0380 1.0000 Uani . . . .
C49 C -0.17413(8) 0.67765(7) 0.76853(5) 0.0330 1.0000 Uani . . . .
C1 C 0.36414(8) 0.73078(7) 0.80210(5) 0.0317 1.0000 Uani . . . .
N2 N -0.03459(6) 0.70667(6) 0.71209(4) 0.0321 1.0000 Uani . . . .
C11 C 0.29136(7) 0.74811(8) 0.84797(5) 0.0316 1.0000 Uani . . . .
C12 C 0.29003(8) 0.84492(8) 0.86330(5) 0.0340 1.0000 Uani . . . .
C13 C 0.21807(9) 0.89744(9) 0.83786(6) 0.0429 1.0000 Uani . . . .
C14 C 0.21595(11) 0.98582(10) 0.85294(7) 0.0531 1.0000 Uani . . . .
C15 C 0.28453(11) 1.02126(9) 0.89269(8) 0.0524 1.0000 Uani . . . .
C16 C 0.35663(11) 0.96976(9) 0.91778(7) 0.0520 1.0000 Uani . . . .
C17 C 0.35956(9) 0.88189(8) 0.90331(6) 0.0420 1.0000 Uani . . . .
C18 C 0.30399(8) 0.69345(7) 0.90585(5) 0.0325 1.0000 Uani . . . .
C19 C 0.22653(9) 0.68575(9) 0.93991(6) 0.0432 1.0000 Uani . . . .
C20 C 0.23201(11) 0.63992(10) 0.99440(7) 0.0502 1.0000 Uani . . . .
C21 C 0.31498(12) 0.60040(10) 1.01545(7) 0.0533 1.0000 Uani . . . .
C22 C 0.39202(11) 0.60728(11) 0.98253(7) 0.0557 1.0000 Uani . . . .
C23 C 0.38745(9) 0.65401(9) 0.92815(6) 0.0443 1.0000 Uani . . . .
C24 C 0.37165(8) 0.69022(7) 0.69444(5) 0.0319 1.0000 Uani . . . .
C25 C 0.31721(10) 0.69026(10) 0.63852(6) 0.0451 1.0000 Uani . . . .
C26 C 0.35728(11) 0.66998(11) 0.58519(7) 0.0543 1.0000 Uani . . . .
C27 C 0.45113(11) 0.64856(10) 0.58684(7) 0.0514 1.0000 Uani . . . .
C28 C 0.50513(9) 0.64828(9) 0.64192(7) 0.0460 1.0000 Uani . . . .
C29 C 0.46664(8) 0.66931(8) 0.69604(6) 0.0357 1.0000 Uani . . . .
C31 C -0.00369(8) 0.73485(8) 0.60859(5) 0.0325 1.0000 Uani . . . .
N1 N 0.32434(6) 0.70907(6) 0.74635(4) 0.0302 1.0000 Uani . . . .
C66 C 0.1005(3) 0.5047(3) 0.76500(13) 0.0532 0.697(3) Uani D P 1 1
C67 C 0.00516(14) 0.46829(15) 0.74006(11) 0.0532 0.697(3) Uani D P 1 1
C68 C 0.0978(6) 0.5035(7) 0.7494(3) 0.0532 0.303(3) Uani D P 1 2
C69 C 0.1116(3) 0.5235(3) 0.6849(2) 0.0532 0.303(3) Uani D P 1 2
C64 C 0.27143(8) 0.47954(8) 0.78266(6) 0.0362 1.0000 Uani . . . .
C65 C 0.17614(9) 0.43734(9) 0.76798(8) 0.0502 1.0000 Uani . . . .
O2 O -0.16056(6) 0.71117(6) 0.64017(4) 0.0386 1.0000 Uani . . . .
N51 N 0.35540(6) 0.41794(6) 0.78612(4) 0.0318 1.0000 Uani . . . .
C52 C 0.44295(8) 0.47378(8) 0.79679(6) 0.0347 1.0000 Uani . . . .
C53 C 0.53539(8) 0.42458(8) 0.80289(6) 0.0384 1.0000 Uani . . . .
C54 C 0.61753(10) 0.48740(10) 0.80699(8) 0.0527 1.0000 Uani . . . .
C55 C 0.71154(9) 0.44206(10) 0.81254(7) 0.0492 1.0000 Uani . . . .
C56 C 0.35777(8) 0.36619(7) 0.72735(6) 0.0344 1.0000 Uani . . . .
C57 C 0.36846(9) 0.41890(8) 0.67027(6) 0.0406 1.0000 Uani . . . .
C58 C 0.35870(10) 0.35939(9) 0.61481(6) 0.0430 1.0000 Uani . . . .
C59 C 0.36944(11) 0.40742(10) 0.55571(6) 0.0504 1.0000 Uani . . . .
C60 C 0.34929(8) 0.35217(8) 0.83741(6) 0.0351 1.0000 Uani . . . .
C61 C 0.34699(9) 0.39005(8) 0.90084(6) 0.0404 1.0000 Uani . . . .
C62 C 0.35281(10) 0.31770(9) 0.94829(6) 0.0452 1.0000 Uani . . . .
C63 C 0.34664(10) 0.35227(10) 1.01255(7) 0.0502 1.0000 Uani . . . .
F1 F 0.14693(5) 0.72847(6) 0.72783(3) 0.0515 1.0000 Uani . . . .
H451 H 0.0395 0.7365 0.8183 0.0434 1.0000 Uiso . . . .
H461 H -0.0241 0.7308 0.9134 0.0474 1.0000 Uiso . . . .
H471 H -0.1844 0.6947 0.9163 0.0482 1.0000 Uiso . . . .
H481 H -0.2765 0.6605 0.8260 0.0460 1.0000 Uiso . . . .
H491 H -0.2109 0.6648 0.7322 0.0385 1.0000 Uiso . . . .
H311 H 0.0590 0.7271 0.6298 0.0376 1.0000 Uiso . . . .
H371 H -0.1334 0.8221 0.5355 0.0511 1.0000 Uiso . . . .
H361 H -0.1517 0.9720 0.5182 0.0631 1.0000 Uiso . . . .
H351 H -0.0426 1.0709 0.5662 0.0711 1.0000 Uiso . . . .
H341 H 0.0849 1.0183 0.6295 0.0759 1.0000 Uiso . . . .
H331 H 0.1019 0.8687 0.6473 0.0568 1.0000 Uiso . . . .
H431 H -0.1501 0.6561 0.5382 0.0498 1.0000 Uiso . . . .
H421 H -0.1452 0.5730 0.4504 0.0618 1.0000 Uiso . . . .
H411 H 0.0000 0.5451 0.4100 0.0704 1.0000 Uiso . . . .
H401 H 0.1382 0.6023 0.4586 0.0663 1.0000 Uiso . . . .
H391 H 0.1331 0.6867 0.5465 0.0538 1.0000 Uiso . . . .
H291 H 0.5047 0.6689 0.7337 0.0423 1.0000 Uiso . . . .
H281 H 0.5697 0.6345 0.6438 0.0544 1.0000 Uiso . . . .
H271 H 0.4791 0.6356 0.5491 0.0618 1.0000 Uiso . . . .
H261 H 0.3187 0.6694 0.5471 0.0661 1.0000 Uiso . . . .
H251 H 0.2523 0.7050 0.6377 0.0543 1.0000 Uiso . . . .
H111 H 0.2292 0.7336 0.8283 0.0357 1.0000 Uiso . . . .
H171 H 0.4097 0.8466 0.9213 0.0501 1.0000 Uiso . . . .
H161 H 0.4062 0.9958 0.9457 0.0633 1.0000 Uiso . . . .
H151 H 0.2828 1.0822 0.9017 0.0636 1.0000 Uiso . . . .
H141 H 0.1656 1.0187 0.8357 0.0644 1.0000 Uiso . . . .
H131 H 0.1720 0.8729 0.8115 0.0486 1.0000 Uiso . . . .
H191 H 0.1686 0.7126 0.9253 0.0528 1.0000 Uiso . . . .
H201 H 0.1780 0.6357 1.0165 0.0609 1.0000 Uiso . . . .
H211 H 0.3198 0.5675 1.0530 0.0649 1.0000 Uiso . . . .
H221 H 0.4509 0.5803 0.9977 0.0687 1.0000 Uiso . . . .
H231 H 0.4420 0.6608 0.9063 0.0528 1.0000 Uiso . . . .
H601 H 0.4048 0.3149 0.8369 0.0406 1.0000 Uiso . . . .
H602 H 0.2931 0.3184 0.8267 0.0404 1.0000 Uiso . . . .
H611 H 0.3992 0.4301 0.9103 0.0485 1.0000 Uiso . . . .
H612 H 0.2888 0.4234 0.9035 0.0486 1.0000 Uiso . . . .
H621 H 0.4131 0.2867 0.9464 0.0550 1.0000 Uiso . . . .
H622 H 0.3019 0.2761 0.9378 0.0546 1.0000 Uiso . . . .
H633 H 0.3516 0.3063 1.0434 0.0753 1.0000 Uiso . . . .
H632 H 0.3964 0.3944 1.0240 0.0741 1.0000 Uiso . . . .
H631 H 0.2866 0.3816 1.0154 0.0735 1.0000 Uiso . . . .
H641 H 0.2738 0.5090 0.8220 0.0422 1.0000 Uiso . . . .
H642 H 0.2832 0.5208 0.7514 0.0421 1.0000 Uiso . . . .
H522 H 0.4344 0.5087 0.8329 0.0404 1.0000 Uiso . . . .
H521 H 0.4411 0.5132 0.7620 0.0408 1.0000 Uiso . . . .
H532 H 0.5402 0.3881 0.8394 0.0480 1.0000 Uiso . . . .
H531 H 0.5398 0.3866 0.7674 0.0480 1.0000 Uiso . . . .
H542 H 0.6109 0.5270 0.8430 0.0651 1.0000 Uiso . . . .
H541 H 0.6133 0.5218 0.7699 0.0636 1.0000 Uiso . . . .
H551 H 0.7642 0.4824 0.8146 0.0750 1.0000 Uiso . . . .
H552 H 0.7191 0.4061 0.8496 0.0740 1.0000 Uiso . . . .
H553 H 0.7157 0.4018 0.7778 0.0749 1.0000 Uiso . . . .
H561 H 0.4098 0.3258 0.7344 0.0403 1.0000 Uiso . . . .
H562 H 0.2986 0.3344 0.7229 0.0393 1.0000 Uiso . . . .
H571 H 0.4314 0.4459 0.6736 0.0501 1.0000 Uiso . . . .
H572 H 0.3209 0.4648 0.6653 0.0512 1.0000 Uiso . . . .
H581 H 0.4061 0.3123 0.6203 0.0527 1.0000 Uiso . . . .
H582 H 0.2968 0.3317 0.6130 0.0528 1.0000 Uiso . . . .
H591 H 0.3621 0.3682 0.5206 0.0747 1.0000 Uiso . . . .
H592 H 0.4310 0.4342 0.5565 0.0756 1.0000 Uiso . . . .
H593 H 0.3215 0.4542 0.5494 0.0742 1.0000 Uiso . . . .
H21 H 0.0288 0.7130 0.7178 0.0420 1.0000 Uiso . . . .
H11 H 0.2602 0.7164 0.7395 0.0389 1.0000 Uiso . . . .
H661 H 0.0962 0.5215 0.8077 0.0637 0.697(3) Uiso . P 1 1
H662 H 0.1181 0.5552 0.7419 0.0654 0.697(3) Uiso . P 1 1
H671 H -0.0431 0.5106 0.7445 0.0804 0.697(3) Uiso . P 1 1
H673 H -0.0089 0.4156 0.7615 0.0786 0.697(3) Uiso . P 1 1
H672 H 0.0068 0.4544 0.6967 0.0803 0.697(3) Uiso . P 1 1
H682 H 0.1041 0.5563 0.7758 0.0638 0.303(3) Uiso . P 1 2
H681 H 0.0366 0.4792 0.7523 0.0640 0.303(3) Uiso . P 1 2
H691 H 0.0567 0.5535 0.6672 0.0799 0.303(3) Uiso . P 1 2
H692 H 0.1662 0.5570 0.6761 0.0790 0.303(3) Uiso . P 1 2
H693 H 0.1153 0.4690 0.6636 0.0799 0.303(3) Uiso . P 1 2
H651 H 0.1655 0.3899 0.7947 0.0604 0.697(3) Uiso . P 1 1
H652 H 0.1729 0.4126 0.7243 0.0616 0.697(3) Uiso . P 1 1
H653 H 0.1599 0.4191 0.8087 0.0598 0.303(3) Uiso . P 1 2
H654 H 0.1761 0.3860 0.7419 0.0600 0.303(3) Uiso . P 1 2

loop_
_atom_site_aniso_label
_atom_site_aniso_U_11
_atom_site_aniso_U_22
_atom_site_aniso_U_33
_atom_site_aniso_U_23
_atom_site_aniso_U_13
_atom_site_aniso_U_12
O1411 0.0260(4) 0.0707(6) 0.0412(5) -0.0105(4) 0.0049(3) -0.0036(4)
C2 0.0294(5) 0.0297(5) 0.0333(6) 0.0004(4) 0.0060(4) 0.0016(4)
C32 0.0306(5) 0.0375(6) 0.0347(6) 0.0012(5) 0.0067(4) -0.0033(5)
C33 0.0375(7) 0.0443(7) 0.0616(9) 0.0005(6) -0.0077(6) -0.0052(5)
C34 0.0523(9) 0.0428(8) 0.0903(12) -0.0003(8) -0.0175(8) -0.0140(7)
C35 0.0550(9) 0.0362(7) 0.0830(11) 0.0088(7) -0.0071(8) -0.0082(6)
C36 0.0467(8) 0.0435(7) 0.0639(9) 0.0130(6) -0.0086(7) -0.0046(6)
C37 0.0373(6) 0.0383(6) 0.0485(7) 0.0054(5) -0.0033(5) -0.0061(5)
C38 0.0391(6) 0.0339(6) 0.0324(6) 0.0043(5) 0.0088(5) 0.0037(5)
C39 0.0460(7) 0.0484(7) 0.0410(7) 0.0027(6) 0.0147(6) 0.0053(6)
C40 0.0670(10) 0.0560(9) 0.0445(8) 0.0020(6) 0.0230(7) 0.0145(7)
C41 0.0899(12) 0.0488(8) 0.0367(7) -0.0031(6) 0.0147(7) 0.0135(8)
C42 0.0691(10) 0.0454(8) 0.0399(7) -0.0033(6) 0.0014(6) -0.0011(7)
C43 0.0467(7) 0.0412(7) 0.0367(6) 0.0001(5) 0.0052(5) 0.0002(5)
C44 0.0303(5) 0.0271(5) 0.0338(6) 0.0026(4) 0.0084(4) 0.0046(4)
C45 0.0313(6) 0.0404(6) 0.0373(6) 0.0022(5) 0.0056(5) 0.0017(5)
C46 0.0428(7) 0.0413(7) 0.0345(6) 0.0011(5) 0.0048(5) 0.0048(5)
C47 0.0446(7) 0.0389(6) 0.0383(6) 0.0037(5) 0.0165(5) 0.0072(5)
C48 0.0345(6) 0.0338(6) 0.0477(7) 0.0041(5) 0.0150(5) 0.0013(5)
C49 0.0311(5) 0.0299(5) 0.0387(6) 0.0002(4) 0.0069(4) 0.0002(4)
C1 0.0274(5) 0.0338(6) 0.0342(6) -0.0008(4) 0.0050(4) -0.0012(4)
N2 0.0246(4) 0.0401(5) 0.0323(5) 0.0021(4) 0.0059(4) 0.0026(4)
C11 0.0259(5) 0.0383(6) 0.0309(5) -0.0012(4) 0.0043(4) -0.0011(4)
C12 0.0349(6) 0.0371(6) 0.0318(6) 0.0034(5) 0.0131(5) 0.0024(5)
C13 0.0414(7) 0.0484(7) 0.0402(7) 0.0112(5) 0.0111(5) 0.0069(5)
C14 0.0560(8) 0.0457(8) 0.0613(9) 0.0213(7) 0.0266(7) 0.0175(6)
C15 0.0596(9) 0.0353(7) 0.0669(9) 0.0005(6) 0.0316(7) 0.0013(6)
C16 0.0545(8) 0.0414(7) 0.0622(9) -0.0102(6) 0.0164(7) -0.0033(6)
C17 0.0420(7) 0.0372(6) 0.0472(7) -0.0042(5) 0.0067(5) 0.0014(5)
C18 0.0346(6) 0.0305(5) 0.0326(6) -0.0038(4) 0.0040(4) -0.0041(4)
C19 0.0421(7) 0.0456(7) 0.0431(7) 0.0029(5) 0.0106(5) -0.0031(5)
C20 0.0638(9) 0.0459(7) 0.0433(7) 0.0016(6) 0.0169(6) -0.0094(6)
C21 0.0770(10) 0.0430(7) 0.0392(7) 0.0063(6) 0.0016(7) -0.0064(7)
C22 0.0571(9) 0.0552(9) 0.0530(8) 0.0113(7) -0.0059(7) 0.0042(7)
C23 0.0403(7) 0.0466(7) 0.0458(7) 0.0042(6) 0.0019(5) 0.0017(6)
C24 0.0343(6) 0.0272(5) 0.0354(6) 0.0000(4) 0.0092(5) 0.0012(4)
C25 0.0421(7) 0.0577(8) 0.0360(7) -0.0028(6) 0.0069(5) 0.0095(6)
C26 0.0607(9) 0.0666(10) 0.0368(7) -0.0040(6) 0.0101(6) 0.0095(7)
C27 0.0619(9) 0.0514(8) 0.0446(7) -0.0076(6) 0.0246(7) 0.0007(7)
C28 0.0422(7) 0.0397(7) 0.0595(8) -0.0090(6) 0.0225(6) 0.0007(5)
C29 0.0336(6) 0.0299(6) 0.0449(7) -0.0027(5) 0.0108(5) 0.0001(4)
C31 0.0273(5) 0.0387(6) 0.0320(6) 0.0021(5) 0.0052(4) 0.0009(4)
N1 0.0258(4) 0.0344(5) 0.0308(5) -0.0006(4) 0.0049(4) 0.0022(4)
C66 0.0395(6) 0.0549(7) 0.0639(10) -0.0015(9) -0.0024(8) 0.0086(5)
C67 0.0395(6) 0.0549(7) 0.0639(10) -0.0015(9) -0.0024(8) 0.0086(5)
C68 0.0395(6) 0.0549(7) 0.0639(10) -0.0015(9) -0.0024(8) 0.0086(5)
C69 0.0395(6) 0.0549(7) 0.0639(10) -0.0015(9) -0.0024(8) 0.0086(5)
C64 0.0359(6) 0.0303(6) 0.0423(6) 0.0044(5) 0.0028(5) 0.0016(5)
C65 0.0336(6) 0.0396(7) 0.0761(10) 0.0082(7) -0.0021(6) 0.0007(5)
O2 0.0270(4) 0.0518(5) 0.0370(4) 0.0021(4) 0.0034(3) -0.0025(3)
N51 0.0300(5) 0.0280(5) 0.0373(5) 0.0034(4) 0.0019(4) -0.0032(4)
C52 0.0343(6) 0.0304(6) 0.0390(6) 0.0010(5) 0.0017(5) -0.0075(4)
C53 0.0335(6) 0.0373(6) 0.0443(7) -0.0007(5) 0.0026(5) -0.0043(5)
C54 0.0349(7) 0.0433(7) 0.0785(10) 0.0020(7) -0.0029(6) -0.0078(6)
C55 0.0345(6) 0.0561(8) 0.0571(8) -0.0043(7) 0.0051(6) -0.0048(6)
C56 0.0335(6) 0.0293(5) 0.0401(6) -0.0004(5) 0.0016(5) -0.0046(4)
C57 0.0461(7) 0.0355(6) 0.0408(7) 0.0018(5) 0.0071(5) -0.0061(5)
C58 0.0457(7) 0.0422(7) 0.0408(7) 0.0003(5) 0.0018(5) -0.0066(5)
C59 0.0540(8) 0.0558(8) 0.0416(7) 0.0036(6) 0.0055(6) -0.0085(6)
C60 0.0325(6) 0.0309(6) 0.0420(6) 0.0074(5) 0.0031(5) -0.0028(4)
C61 0.0406(6) 0.0396(6) 0.0415(7) 0.0069(5) 0.0059(5) -0.0003(5)
C62 0.0437(7) 0.0457(7) 0.0464(7) 0.0125(6) 0.0056(6) 0.0029(6)
C63 0.0462(7) 0.0618(9) 0.0433(7) 0.0170(6) 0.0078(6) 0.0041(6)
F1 0.0269(3) 0.0861(6) 0.0416(4) 0.0042(4) 0.0030(3) 0.0003(4)

loop_
_atom_type_symbol
_atom_type_scat_dispersion_real
_atom_type_scat_dispersion_imag
_atom_type_scat_Cromer_Mann_a1
_atom_type_scat_Cromer_Mann_b1
_atom_type_scat_Cromer_Mann_a2
_atom_type_scat_Cromer_Mann_b2
_atom_type_scat_Cromer_Mann_a3
_atom_type_scat_Cromer_Mann_b3
_atom_type_scat_Cromer_Mann_a4
_atom_type_scat_Cromer_Mann_b4
_atom_type_scat_Cromer_Mann_c
_atom_type_scat_source
C 0.0181 0.0091 2.3100 20.8439 1.0200 10.2075 1.5886 0.5687 0.8650 51.6512 0.2156 'International Tables Vol C 4.2.6.8 and 6.1.1.4'
H 0.0000 0.0000 0.4930 10.5109 0.3229 26.1257 0.1402 3.1424 0.0408 57.7998 0.0030 'International Tables Vol C 4.2.6.8 and 6.1.1.4'
O 0.0492 0.0322 3.0485 13.2771 2.2868 5.7011 1.5463 0.3239 0.8670 32.9089 0.2508 'International Tables Vol C 4.2.6.8 and 6.1.1.4'
N 0.0311 0.0180 12.2126 0.0057 3.1322 9.8933 2.0125 28.9975 1.1663 0.5826 -11.5290 'International Tables Vol C 4.2.6.8 and 6.1.1.4'
F 0.0727 0.0534 3.5392 10.2825 2.6412 4.2944 1.5170 0.2615 1.0243 26.1476 0.2776 'International Tables Vol C 4.2.6.8 and 6.1.1.4'

loop_
_geom_angle_atom_site_label_1
_geom_angle_atom_site_label_2
_geom_angle_atom_site_label_3
_geom_angle
_geom_angle_publ_flag
N2 C2 C31 112.22(9) yes
N2 C2 O2 125.04(10) yes
C31 C2 O2 122.60(10) yes
C33 C32 C37 118.73(12) yes
C33 C32 C31 119.69(11) yes
C37 C32 C31 121.53(11) yes
C32 C33 C34 120.40(13) yes
C32 C33 H331 119.1 no
C34 C33 H331 120.5 no
C33 C34 C35 120.31(13) yes
C33 C34 H341 119.7 no
C35 C34 H341 119.9 no
C34 C35 C36 119.82(14) yes
C34 C35 H351 120.1 no
C36 C35 H351 120.1 no
C35 C36 C37 120.07(13) yes
C35 C36 H361 120.7 no
C37 C36 H361 119.2 no
C32 C37 C36 120.67(12) yes
C32 C37 H371 119.2 no
C36 C37 H371 120.1 no
C39 C38 C43 118.39(12) yes
C39 C38 C31 116.68(11) yes
C43 C38 C31 124.90(11) yes
C38 C39 C40 121.18(14) yes
C38 C39 H391 118.4 no
C40 C39 H391 120.4 no
C39 C40 C41 119.97(14) yes
C39 C40 H401 119.2 no
C41 C40 H401 120.8 no
C40 C41 C42 119.86(13) yes
C40 C41 H411 119.6 no
C42 C41 H411 120.5 no
C41 C42 C43 120.55(14) yes
C41 C42 H421 121.4 no
C43 C42 H421 118.0 no
C42 C43 C38 120.06(13) yes
C42 C43 H431 119.9 no
C38 C43 H431 120.0 no
C45 C44 C49 119.45(10) yes
C45 C44 N2 116.18(10) yes
C49 C44 N2 124.38(11) yes
C44 C45 C46 120.67(11) yes
C44 C45 H451 118.8 no
C46 C45 H451 120.5 no
C45 C46 C47 120.10(12) yes
C45 C46 H461 119.6 no
C47 C46 H461 120.3 no
C46 C47 C48 119.49(11) yes
C46 C47 H471 120.5 no
C48 C47 H471 120.1 no
C47 C48 C49 121.33(11) yes
C47 C48 H481 120.4 no
C49 C48 H481 118.3 no
C48 C49 C44 118.96(11) yes
C48 C49 H491 121.6 no
C44 C49 H491 119.5 no
O1411 C1 C11 122.09(10) yes
O1411 C1 N1 125.17(10) yes
C11 C1 N1 112.72(9) yes
C44 N2 C2 127.08(9) yes
C44 N2 H21 114.8 no
C2 N2 H21 117.5 no
C1 C11 C12 109.69(9) yes
C1 C11 C18 114.66(9) yes
C12 C11 C18 110.86(9) yes
C1 C11 H111 108.0 no
C12 C11 H111 107.0 no
C18 C11 H111 106.2 no
C11 C12 C13 120.15(11) yes
C11 C12 C17 121.13(11) yes
C13 C12 C17 118.71(12) yes
C12 C13 C14 120.06(13) yes
C12 C13 H131 118.6 no
C14 C13 H131 121.3 no
C13 C14 C15 120.62(13) yes
C13 C14 H141 117.6 no
C15 C14 H141 121.8 no
C14 C15 C16 119.71(13) yes
C14 C15 H151 119.5 no
C16 C15 H151 120.8 no
C15 C16 C17 120.31(14) yes
C15 C16 H161 119.3 no
C17 C16 H161 120.4 no
C16 C17 C12 120.59(13) yes
C16 C17 H171 119.7 no
C12 C17 H171 119.8 no
C11 C18 C19 117.08(11) yes
C11 C18 C23 124.84(11) yes
C19 C18 C23 118.03(12) yes
C18 C19 C20 121.39(13) yes
C18 C19 H191 119.1 no
C20 C19 H191 119.5 no
C19 C20 C21 119.79(13) yes
C19 C20 H201 119.4 no
C21 C20 H201 120.8 no
C20 C21 C22 119.64(13) yes
C20 C21 H211 120.9 no
C22 C21 H211 119.5 no
C21 C22 C23 120.94(14) yes
C21 C22 H221 119.7 no
C23 C22 H221 119.3 no
C22 C23 C18 120.20(13) yes
C22 C23 H231 120.7 no
C18 C23 H231 119.1 no
C25 C24 C29 119.20(11) yes
C25 C24 N1 116.45(10) yes
C29 C24 N1 124.32(11) yes
C24 C25 C26 120.46(13) yes
C24 C25 H251 118.8 no
C26 C25 H251 120.8 no
C25 C26 C27 120.33(14) yes
C25 C26 H261 119.6 no
C27 C26 H261 120.1 no
C26 C27 C28 119.43(12) yes
C26 C27 H271 119.8 no
C28 C27 H271 120.7 no
C27 C28 C29 121.27(12) yes
C27 C28 H281 120.5 no
C29 C28 H281 118.2 no
C28 C29 C24 119.30(12) yes
C28 C29 H291 120.4 no
C24 C29 H291 120.3 no
C2 C31 C32 106.54(9) yes
C2 C31 C38 116.20(10) yes
C32 C31 C38 112.67(10) yes
C2 C31 H311 107.2 no
C32 C31 H311 106.5 no
C38 C31 H311 107.2 no
C24 N1 C1 126.57(10) yes
C24 N1 H11 115.7 no
C1 N1 H11 116.8 no
C67 C66 C65 112.3(3) yes
C67 C66 H661 108.1 no
C65 C66 H661 104.3 no
C67 C66 H662 111.6 no
C65 C66 H662 110.9 no
H661 C66 H662 109.3 no
C66 C67 H671 109.9 no
C66 C67 H673 110.4 no
H671 C67 H673 109.6 no
C66 C67 H672 109.4 no
H671 C67 H672 109.0 no
H673 C67 H672 108.3 no
C69 C68 C65 103.6(6) yes
C69 C68 H682 112.1 no
C65 C68 H682 110.9 no
C69 C68 H681 110.1 no
C65 C68 H681 111.8 no
H682 C68 H681 108.3 no
C68 C69 H691 108.2 no
C68 C69 H692 118.7 no
H691 C69 H692 107.8 no
C68 C69 H693 107.5 no
H691 C69 H693 107.4 no
H692 C69 H693 106.7 no
C65 C64 N51 115.56(10) yes
C65 C64 H641 110.4 no
N51 C64 H641 106.2 no
C65 C64 H642 109.9 no
N51 C64 H642 105.1 no
H641 C64 H642 109.4 no
C64 C65 C66 110.13(18) yes
C64 C65 H651 112.5 no
C66 C65 H651 113.7 no
C64 C65 H652 108.8 no
C66 C65 H652 104.0 no
H651 C65 H652 107.2 no
C68 C65 C64 113.0(4) yes
C68 C65 H653 101.9 no
C64 C65 H653 101.9 no
C68 C65 H654 114.6 no
C64 C65 H654 115.2 no
H653 C65 H654 108.4 no
C64 N51 C52 106.82(9) yes
C64 N51 C56 111.05(9) yes
C52 N51 C56 110.33(9) yes
C64 N51 C60 110.68(9) yes
C52 N51 C60 111.18(9) yes
C56 N51 C60 106.83(9) yes
N51 C52 C53 115.45(10) yes
N51 C52 H522 106.0 no
C53 C52 H522 111.9 no
N51 C52 H521 105.4 no
C53 C52 H521 110.0 no
H522 C52 H521 107.5 no
C52 C53 C54 110.48(11) yes
C52 C53 H532 110.8 no
C54 C53 H532 108.6 no
C52 C53 H531 110.1 no
C54 C53 H531 108.8 no
H532 C53 H531 108.0 no
C53 C54 C55 112.86(12) yes
C53 C54 H542 107.8 no
C55 C54 H542 111.0 no
C53 C54 H541 107.9 no
C55 C54 H541 108.0 no
H542 C54 H541 109.2 no
C54 C55 H551 112.8 no
C54 C55 H552 111.1 no
H551 C55 H552 107.0 no
C54 C55 H553 109.9 no
H551 C55 H553 109.6 no
H552 C55 H553 106.2 no
N51 C56 C57 115.89(9) yes
N51 C56 H561 105.9 no
C57 C56 H561 110.1 no
N51 C56 H562 105.4 no
C57 C56 H562 109.6 no
H561 C56 H562 109.8 no
C56 C57 C58 109.54(10) yes
C56 C57 H571 108.7 no
C58 C57 H571 109.3 no
C56 C57 H572 111.0 no
C58 C57 H572 109.3 no
H571 C57 H572 108.9 no
C57 C58 C59 112.71(11) yes
C57 C58 H581 109.2 no
C59 C58 H581 109.9 no
C57 C58 H582 108.3 no
C59 C58 H582 109.6 no
H581 C58 H582 106.9 no
C58 C59 H591 111.5 no
C58 C59 H592 110.6 no
H591 C59 H592 108.0 no
C58 C59 H593 110.6 no
H591 C59 H593 108.1 no
H592 C59 H593 107.9 no
N51 C60 C61 115.74(10) yes
N51 C60 H601 106.3 no
C61 C60 H601 108.5 no
N51 C60 H602 106.1 no
C61 C60 H602 110.2 no
H601 C60 H602 109.8 no
C60 C61 C62 110.26(11) yes
C60 C61 H611 111.2 no
C62 C61 H611 108.7 no
C60 C61 H612 110.1 no
C62 C61 H612 109.6 no
H611 C61 H612 107.0 no
C61 C62 C63 112.20(12) yes
C61 C62 H621 108.6 no
C63 C62 H621 109.2 no
C61 C62 H622 108.7 no
C63 C62 H622 110.2 no
H621 C62 H622 107.8 no
C62 C63 H633 112.7 no
C62 C63 H632 111.7 no
H633 C63 H632 107.1 no
C62 C63 H631 110.2 no
H633 C63 H631 107.4 no
H632 C63 H631 107.4 no

loop_
_geom_bond_atom_site_label_1
_geom_bond_atom_site_label_2
_geom_bond_distance
_geom_bond_publ_flag
O1411 C1 1.2301(14) yes
C2 N2 1.3497(15) yes
C2 C31 1.5360(15) yes
C2 O2 1.2301(14) yes
C32 C33 1.3841(18) yes
C32 C37 1.3882(17) yes
C32 C31 1.5236(17) yes
C33 C34 1.389(2) yes
C33 H331 0.947 no
C34 C35 1.374(2) yes
C34 H341 0.955 no
C35 C36 1.377(2) yes
C35 H351 0.969 no
C36 C37 1.3846(19) yes
C36 H361 0.972 no
C37 H371 0.976 no
C38 C39 1.3980(17) yes
C38 C43 1.3879(18) yes
C38 C31 1.5185(17) yes
C39 C40 1.383(2) yes
C39 H391 0.964 no
C40 C41 1.372(2) yes
C40 H401 0.954 no
C41 C42 1.383(2) yes
C41 H411 0.952 no
C42 C43 1.3940(19) yes
C42 H421 0.958 no
C43 H431 0.960 no
C44 C45 1.3995(17) yes
C44 C49 1.3936(16) yes
C44 N2 1.4102(14) yes
C45 C46 1.3816(17) yes
C45 H451 0.964 no
C46 C47 1.3837(18) yes
C46 H461 0.981 no
C47 C48 1.3829(19) yes
C47 H471 0.953 no
C48 C49 1.3953(17) yes
C48 H481 0.958 no
C49 H491 0.937 no
C1 C11 1.5348(15) yes
C1 N1 1.3478(15) yes
N2 H21 0.909 no
C11 C12 1.5272(16) yes
C11 C18 1.5235(16) yes
C11 H111 0.978 no
C12 C13 1.3856(17) yes
C12 C17 1.3891(18) yes
C13 C14 1.400(2) yes
C13 H131 0.919 no
C14 C15 1.367(2) yes
C14 H141 0.932 no
C15 C16 1.375(2) yes
C15 H151 0.959 no
C16 C17 1.3899(19) yes
C16 H161 0.980 no
C17 H171 0.956 no
C18 C19 1.3949(17) yes
C18 C23 1.3876(17) yes
C19 C20 1.3873(19) yes
C19 H191 0.954 no
C20 C21 1.375(2) yes
C20 H201 0.949 no
C21 C22 1.374(2) yes
C21 H211 0.967 no
C22 C23 1.393(2) yes
C22 H221 0.970 no
C23 H231 0.956 no
C24 C25 1.3963(18) yes
C24 C29 1.3913(16) yes
C24 N1 1.4079(14) yes
C25 C26 1.3860(19) yes
C25 H251 0.954 no
C26 C27 1.377(2) yes
C26 H261 0.962 no
C27 C28 1.378(2) yes
C27 H271 0.974 no
C28 C29 1.3930(18) yes
C28 H281 0.943 no
C29 H291 0.950 no
C31 H311 0.980 no
N1 H11 0.922 no
C66 C67 1.528(4) yes
C66 C65 1.494(4) yes
C66 H661 0.982 no
C66 H662 0.973 no
C67 H671 0.959 no
C67 H673 0.968 no
C67 H672 0.980 no
C68 C69 1.483(6) yes
C68 C65 1.540(10) yes
C68 H682 0.998 no
C68 H681 0.957 no
C69 H691 0.963 no
C69 H692 0.968 no
C69 H693 0.964 no
C64 C65 1.5163(17) yes
C64 N51 1.5248(15) yes
C64 H641 0.975 no
C64 H642 0.961 no
C65 H651 0.958 no
C65 H652 1.030 no
C65 H653 0.986 no
C65 H654 0.975 no
N51 C52 1.5179(14) yes
N51 C56 1.5217(15) yes
N51 C60 1.5239(14) yes
C52 C53 1.5171(17) yes
C52 H522 0.977 no
C52 H521 0.975 no
C53 C54 1.5159(17) yes
C53 H532 0.978 no
C53 H531 0.983 no
C54 C55 1.508(2) yes
C54 H542 1.010 no
C54 H541 0.971 no
C55 H551 0.973 no
C55 H552 0.982 no
C55 H553 0.989 no
C56 C57 1.5141(17) yes
C56 H561 0.970 no
C56 H562 0.973 no
C57 C58 1.5221(18) yes
C57 H571 0.987 no
C57 H572 0.978 no
C58 C59 1.5154(19) yes
C58 H581 0.992 no
C58 H582 0.978 no
C59 H591 0.979 no
C59 H592 0.970 no
C59 H593 0.995 no
C60 C61 1.5158(18) yes
C60 H601 0.979 no
C60 H602 0.967 no
C61 C62 1.5233(17) yes
C61 H611 0.975 no
C61 H612 0.983 no
C62 C63 1.521(2) yes
C62 H621 0.989 no
C62 H622 0.980 no
C63 H633 0.978 no
C63 H632 0.978 no
C63 H631 0.976 no

loop_
_geom_hbond_atom_site_label_D
_geom_hbond_atom_site_label_H
_geom_hbond_atom_site_label_A
_geom_hbond_angle_DHA
_geom_hbond_distance_DH
_geom_hbond_distance_HA
_geom_hbond_distance_DA
_geom_hbond_publ_flag
C43 H431 O2 122.02 0.960 2.415 3.036(2) yes
C23 H231 O1411 125.78 0.956 2.329 2.991(2) yes
